data_7047735
loop_
_publ_author_name
'Xia, Bin'
'Zhou, Yu'
'Wang, Qing-Lun'
'Xu, Xiu-Fang'
'Tong, Yu-Zhang'
'Bu, Xian-He'
'Li, Jian-Rong'

_publ_section_title
;
 Photoinduced electron transfer and remarkable enhancement of magnetic
 susceptibility in bridging pyrazine complexes.
;
_journal_issue 44
_journal_name_full 'Dalton transactions (Cambridge, England : 2003)'
_journal_page_first 15888
_journal_page_last 15896
_journal_paper_doi 10.1039/c8dt03422b
_journal_volume 47
_journal_year 2018
_chemical_formula_sum 'C8 H16 Cl2 Mn N2 O2 S2'
_chemical_formula_weight 362.19
_space_group_crystal_system triclinic
_space_group_IT_number 2
_space_group_name_Hall '-P 1'
_space_group_name_H-M_alt 'P -1'
_symmetry_space_group_name_Hall '-P 1'
_symmetry_space_group_name_H-M 'P -1'
_atom_sites_solution_hydrogens geom
_atom_sites_solution_primary direct
_atom_sites_solution_secondary difmap
_audit_creation_method SHELXL-2014/7
_audit_update_record
;
2018-08-21 deposited with the CCDC.
2018-10-04 downloaded from the CCDC.
;
_cell_angle_alpha 86.438(2)
_cell_angle_beta 84.513(3)
_cell_angle_gamma 65.677(3)
_cell_formula_units_Z 1
_cell_length_a 6.7776(2)
_cell_length_b 6.7893(2)
_cell_length_c 8.8775(3)
_cell_measurement_reflns_used 2241
_cell_measurement_temperature 120.00(10)
_cell_measurement_theta_max 72.6070
_cell_measurement_theta_min 7.1730
_cell_volume 370.42(2)
_computing_cell_refinement 'Bruker XSCANS'
_computing_data_collection 'Bruker XSCANS'
_computing_data_reduction 'Bruker SHELXTL'
_computing_molecular_graphics 'Bruker SHELXTL'
_computing_publication_material 'Bruker SHELXTL'
_computing_structure_refinement 'SHELXL-2014/7 (Sheldrick, 2014)'
_computing_structure_solution 'SHELXL-2014/7 (Sheldrick, 2014)'
_diffrn_ambient_temperature 120.00(10)
_diffrn_measured_fraction_theta_full 0.988
_diffrn_measured_fraction_theta_max 0.951
_diffrn_measurement_device_type 'XtaLAB AFC12 (RINC): Kappa single'
_diffrn_measurement_method 'profile data from \w-scans'
_diffrn_radiation_type CuK\a
_diffrn_radiation_wavelength 1.54184
_diffrn_reflns_av_R_equivalents 0.0178
_diffrn_reflns_av_unetI/netI 0.0233
_diffrn_reflns_Laue_measured_fraction_full 0.988
_diffrn_reflns_Laue_measured_fraction_max 0.951
_diffrn_reflns_limit_h_max 8
_diffrn_reflns_limit_h_min -8
_diffrn_reflns_limit_k_max 8
_diffrn_reflns_limit_k_min -6
_diffrn_reflns_limit_l_max 10
_diffrn_reflns_limit_l_min -10
_diffrn_reflns_number 2705
_diffrn_reflns_point_group_measured_fraction_full 0.988
_diffrn_reflns_point_group_measured_fraction_max 0.951
_diffrn_reflns_theta_full 67.679
_diffrn_reflns_theta_max 72.736
_diffrn_reflns_theta_min 5.006
_diffrn_source 'fine-focus sealed X-ray tube'
_exptl_absorpt_coefficient_mu 13.148
_exptl_absorpt_correction_T_max 1.00000
_exptl_absorpt_correction_T_min 0.35182
_exptl_absorpt_correction_type multi-scan
_exptl_absorpt_process_details
;
CrysAlisPro 1.171.39.28b (Rigaku Oxford Diffraction, 2015)
Empirical absorption correction using spherical harmonics,
 implemented in SCALE3 ABSPACK scaling algorithm.
;
_exptl_crystal_colour Yellow
_exptl_crystal_density_diffrn 1.624
_exptl_crystal_description Prismatic
_exptl_crystal_F_000 185
_exptl_crystal_size_max 0.18
_exptl_crystal_size_mid 0.12
_exptl_crystal_size_min 0.06
_refine_diff_density_max 0.307
_refine_diff_density_min -0.467
_refine_diff_density_rms 0.073
_refine_ls_extinction_method none
_refine_ls_goodness_of_fit_ref 1.078
_refine_ls_hydrogen_treatment constr
_refine_ls_matrix_type full
_refine_ls_number_parameters 81
_refine_ls_number_reflns 1409
_refine_ls_number_restraints 0
_refine_ls_restrained_S_all 1.078
_refine_ls_R_factor_all 0.0228
_refine_ls_R_factor_gt 0.0228
_refine_ls_shift/su_max 0.000
_refine_ls_shift/su_mean 0.000
_refine_ls_structure_factor_coef Fsqd
_refine_ls_weighting_details 'w=1/[\s^2^(Fo^2^)+(0.0372P)^2^+0.0844P] where P=(Fo^2^+2Fc^2^)/3'
_refine_ls_weighting_scheme calc
_refine_ls_wR_factor_gt 0.0602
_refine_ls_wR_factor_ref 0.0602
_reflns_Friedel_coverage 0.000
_reflns_number_gt 1403
_reflns_number_total 1409
_reflns_threshold_expression 'I > 2\s(I)'
_cod_data_source_file c8dt03422b2.cif
_cod_data_source_block Mn-DMSO-PZ
_cod_depositor_comments
;
The following automatic conversions were performed:

'_exptl_absorpt_correction_type' value 'Multi-scan' changed to
'multi-scan' according to
/home/data/users/saulius/crontab/automatic-downloads/rss-feeds/RSC/lib/dictionaries/cif_core.dic
dictionary named 'cif_core.dic' version 2.4.2 from 2011-04-26.

Automatic conversion script
Id: cif_fix_values 4973 2017-02-22 13:04:09Z antanas 

 Adding full bibliography for 7047735--7047737.cif.
;
_cod_database_code 7047735
_shelx_shelxl_version_number 2014/7
_shelx_space_group_comment
;
The symmetry employed for this shelxl refinement is uniquely defined
by the following loop, which should always be used as a source of
symmetry information in preference to the above space-group names.
They are only intended as comments.
;
_exptl_absorpt_special_details sadabs

loop_
_space_group_symop_operation_xyz
'x, y, z'
'-x, -y, -z'

loop_
_atom_site_label
_atom_site_type_symbol
_atom_site_fract_x
_atom_site_fract_y
_atom_site_fract_z
_atom_site_U_iso_or_equiv
_atom_site_adp_type
_atom_site_occupancy
_atom_site_site_symmetry_order
_atom_site_calc_flag
_atom_site_refinement_flags_posn
_atom_site_refinement_flags_adp
_atom_site_refinement_flags_occupancy
Mn1 Mn 0.5000 0.0000 0.5000 0.00974(11) Uani 1 2 d S . P
Cl1 Cl 0.34228(6) -0.14116(6) 0.72709(4) 0.01510(12) Uani 1 1 d . . .
S1 S 0.39262(6) -0.16873(6) 0.18560(4) 0.01443(12) Uani 1 1 d . . .
O1 O 0.35584(18) -0.14687(18) 0.35695(12) 0.0143(2) Uani 1 1 d . . .
N1 N 0.1891(2) 0.3101(2) 0.50175(14) 0.0125(3) Uani 1 1 d . . .
C2 C 0.1874(2) 0.5014(3) 0.53332(17) 0.0142(3) Uani 1 1 d . . .
H2 H 0.3155 0.5075 0.5570 0.017 Uiso 1 1 calc R U .
C1 C 0.0002(3) 0.3100(3) 0.46842(17) 0.0133(3) Uani 1 1 d . . .
H1 H -0.0048 0.1803 0.4459 0.016 Uiso 1 1 calc R U .
C3 C 0.2148(3) 0.0833(3) 0.10748(18) 0.0184(3) Uani 1 1 d . . .
H3A H 0.0693 0.1186 0.1507 0.028 Uiso 1 1 calc R U .
H3B H 0.2194 0.0727 -0.0002 0.028 Uiso 1 1 calc R U .
H3C H 0.2599 0.1943 0.1299 0.028 Uiso 1 1 calc R U .
C4 C 0.2497(3) -0.3261(3) 0.14392(19) 0.0210(4) Uani 1 1 d . . .
H4A H 0.3197 -0.4697 0.1858 0.031 Uiso 1 1 calc R U .
H4B H 0.2497 -0.3326 0.0362 0.031 Uiso 1 1 calc R U .
H4C H 0.1027 -0.2606 0.1874 0.031 Uiso 1 1 calc R U .

loop_
_atom_site_aniso_label
_atom_site_aniso_U_11
_atom_site_aniso_U_22
_atom_site_aniso_U_33
_atom_site_aniso_U_23
_atom_site_aniso_U_13
_atom_site_aniso_U_12
Mn1 0.00847(18) 0.00864(19) 0.01144(18) -0.00047(12) -0.00279(12) -0.00235(14)
Cl1 0.0157(2) 0.0176(2) 0.01397(19) 0.00039(14) -0.00168(13) -0.00874(16)
S1 0.0130(2) 0.0164(2) 0.0136(2) -0.00217(14) -0.00249(14) -0.00528(16)
O1 0.0159(5) 0.0154(6) 0.0134(5) 0.0000(4) -0.0040(4) -0.0076(5)
N1 0.0119(6) 0.0112(6) 0.0134(6) 0.0005(5) -0.0016(5) -0.0037(5)
C2 0.0115(7) 0.0138(8) 0.0177(7) -0.0009(6) -0.0026(6) -0.0052(6)
C1 0.0132(7) 0.0107(7) 0.0159(7) -0.0007(6) -0.0025(5) -0.0045(6)
C3 0.0210(8) 0.0191(8) 0.0158(7) 0.0029(6) -0.0044(6) -0.0086(7)
C4 0.0284(9) 0.0203(9) 0.0194(8) -0.0016(6) -0.0082(7) -0.0136(8)

loop_
_atom_type_symbol
_atom_type_description
_atom_type_scat_dispersion_real
_atom_type_scat_dispersion_imag
_atom_type_scat_source
C C 0.0181 0.0091 'International Tables Vol C Tables 4.2.6.8 and 6.1.1.4'
H H 0.0000 0.0000 'International Tables Vol C Tables 4.2.6.8 and 6.1.1.4'
N N 0.0311 0.0180 'International Tables Vol C Tables 4.2.6.8 and 6.1.1.4'
O O 0.0492 0.0322 'International Tables Vol C Tables 4.2.6.8 and 6.1.1.4'
S S 0.3331 0.5567 'International Tables Vol C Tables 4.2.6.8 and 6.1.1.4'
Cl Cl 0.3639 0.7018 'International Tables Vol C Tables 4.2.6.8 and 6.1.1.4'
Mn Mn -0.5299 2.8052 'International Tables Vol C Tables 4.2.6.8 and 6.1.1.4'

loop_
_geom_angle_atom_site_label_1
_geom_angle_atom_site_label_2
_geom_angle_atom_site_label_3
_geom_angle
_geom_angle_site_symmetry_1
_geom_angle_site_symmetry_3
O1 Mn1 O1 180.00(4) . 2_656
O1 Mn1 N1 90.53(4) . 2_656
O1 Mn1 N1 89.47(4) 2_656 2_656
O1 Mn1 N1 89.47(4) . .
O1 Mn1 N1 90.53(4) 2_656 .
N1 Mn1 N1 180.00(9) 2_656 .
O1 Mn1 Cl1 91.64(3) . 2_656
O1 Mn1 Cl1 88.36(3) 2_656 2_656
N1 Mn1 Cl1 89.74(3) 2_656 2_656
N1 Mn1 Cl1 90.26(3) . 2_656
O1 Mn1 Cl1 88.36(3) . .
O1 Mn1 Cl1 91.64(3) 2_656 .
N1 Mn1 Cl1 90.26(3) 2_656 .
N1 Mn1 Cl1 89.74(3) . .
Cl1 Mn1 Cl1 180.0 2_656 .
O1 S1 C3 106.11(7) . .
O1 S1 C4 104.16(7) . .
C3 S1 C4 98.01(8) . .
S1 O1 Mn1 127.22(6) . .
C2 N1 C1 116.83(14) . .
C2 N1 Mn1 121.64(10) . .
C1 N1 Mn1 121.52(10) . .
N1 C2 C1 121.63(15) . 2_566
N1 C2 H2 119.2 . .
C1 C2 H2 119.2 2_566 .
N1 C1 C2 121.54(15) . 2_566
N1 C1 H1 119.2 . .
C2 C1 H1 119.2 2_566 .
S1 C3 H3A 109.5 . .
S1 C3 H3B 109.5 . .
H3A C3 H3B 109.5 . .
S1 C3 H3C 109.5 . .
H3A C3 H3C 109.5 . .
H3B C3 H3C 109.5 . .
S1 C4 H4A 109.5 . .
S1 C4 H4B 109.5 . .
H4A C4 H4B 109.5 . .
S1 C4 H4C 109.5 . .
H4A C4 H4C 109.5 . .
H4B C4 H4C 109.5 . .

loop_
_geom_bond_atom_site_label_1
_geom_bond_atom_site_label_2
_geom_bond_distance
_geom_bond_site_symmetry_2
Mn1 O1 2.1814(11) .
Mn1 O1 2.1814(11) 2_656
Mn1 N1 2.2840(13) 2_656
Mn1 N1 2.2840(13) .
Mn1 Cl1 2.5134(3) 2_656
Mn1 Cl1 2.5134(3) .
S1 O1 1.5242(11) .
S1 C3 1.7818(17) .
S1 C4 1.7854(17) .
N1 C2 1.341(2) .
N1 C1 1.341(2) .
C2 C1 1.385(2) 2_566
C2 H2 0.9300 .
C1 C2 1.385(2) 2_566
C1 H1 0.9300 .
C3 H3A 0.9600 .
C3 H3B 0.9600 .
C3 H3C 0.9600 .
C4 H4A 0.9600 .
C4 H4B 0.9600 .
C4 H4C 0.9600 .

loop_
_geom_hbond_atom_site_label_D
_geom_hbond_atom_site_label_H
_geom_hbond_atom_site_label_A
_geom_hbond_distance_DH
_geom_hbond_distance_HA
_geom_hbond_distance_DA
_geom_hbond_angle_DHA
_geom_hbond_site_symmetry_A
C3 H3C Cl1 0.96 2.97 3.6343(17) 127.6 2_656
C4 H4A Cl1 0.96 2.82 3.7272(18) 159.0 2_646
